data_7112522
loop_
_publ_author_name
'Suh, Kyungwon'
'Yutkin, Maxim P.'
'Dybtsev, Danil N.'
'Fedin, Vladimir P.'
'Kim, Kimoon'

_publ_section_title
;
 Enantioselective sorption of alcohols in a homochiral metal-organic
 framework.
;
_journal_issue 4
_journal_name_full 'Chemical communications (Cambridge, England)'
_journal_page_first 513
_journal_page_last 515
_journal_paper_doi 10.1039/c1cc16209h
_journal_volume 48
_journal_year 2012
_chemical_formula_moiety 'C14 H15 N O8 Zn2 C8 H10 O'
_chemical_formula_sum 'C22 H25 N O9 Zn2'
_chemical_formula_weight 578.17
_chemical_name_systematic
;
?
;
_space_group_IT_number 19
_symmetry_cell_setting orthorhombic
_symmetry_space_group_name_Hall 'P 2ac 2ab'
_symmetry_space_group_name_H-M 'P 21 21 21'
_atom_sites_solution_hydrogens geom
_atom_sites_solution_primary direct
_atom_sites_solution_secondary difmap
_audit_creation_method SHELXL-97
_cell_angle_alpha 90.00
_cell_angle_beta 90.00
_cell_angle_gamma 90.00
_cell_formula_units_Z 4
_cell_length_a 10.334(2)
_cell_length_b 11.672(2)
_cell_length_c 20.341(4)
_cell_measurement_reflns_used 5039
_cell_measurement_temperature 100(2)
_cell_measurement_theta_max 30.34
_cell_measurement_theta_min 2.49
_cell_volume 2453.5(8)
_computing_cell_refinement HKL2000
_computing_data_collection 'ADSC Qunatum-210 ADX Program'
_computing_data_reduction HKL2000
_computing_structure_refinement 'SHELXL-97 (Sheldrick, 1997)'
_computing_structure_solution 'SHELXS-97 (Sheldrick, 1990)'
_diffrn_ambient_temperature 100(2)
_diffrn_measured_fraction_theta_full 0.971
_diffrn_measured_fraction_theta_max 0.971
_diffrn_measurement_device_type 'CCD area detector'
_diffrn_measurement_method 'Omega scan'
_diffrn_radiation_monochromator 'Si(111) double crystal monochromator'
_diffrn_radiation_source 'bending mangnet 6B MX Beamline'
_diffrn_radiation_type 'Synchrotron at Pohang Accelerator Laboratory'
_diffrn_radiation_wavelength 0.80000
_diffrn_reflns_av_R_equivalents 0.0939
_diffrn_reflns_av_sigmaI/netI 0.0622
_diffrn_reflns_limit_h_max 13
_diffrn_reflns_limit_h_min -13
_diffrn_reflns_limit_k_max 14
_diffrn_reflns_limit_k_min -14
_diffrn_reflns_limit_l_max 24
_diffrn_reflns_limit_l_min -24
_diffrn_reflns_number 16254
_diffrn_reflns_theta_full 30.34
_diffrn_reflns_theta_max 30.34
_diffrn_reflns_theta_min 2.49
_exptl_absorpt_coefficient_mu 2.005
_exptl_absorpt_correction_type multi-scan
_exptl_absorpt_process_details 'HKL2000 Scalepack'
_exptl_crystal_colour colorless
_exptl_crystal_density_diffrn 1.565
_exptl_crystal_density_method 'not measured'
_exptl_crystal_description rod
_exptl_crystal_F_000 1184
_exptl_crystal_size_max 0.3
_exptl_crystal_size_mid 0.2
_exptl_crystal_size_min 0.2
_refine_diff_density_max 0.764
_refine_diff_density_min -1.264
_refine_diff_density_rms 0.157
_refine_ls_abs_structure_details 'Flack H D (1983), Acta Cryst. A39, 876-881'
_refine_ls_abs_structure_Flack 0.058(11)
_refine_ls_extinction_method none
_refine_ls_goodness_of_fit_ref 1.136
_refine_ls_hydrogen_treatment constr
_refine_ls_matrix_type full
_refine_ls_number_parameters 307
_refine_ls_number_reflns 5039
_refine_ls_number_restraints 0
_refine_ls_restrained_S_all 1.136
_refine_ls_R_factor_all 0.0480
_refine_ls_R_factor_gt 0.0479
_refine_ls_shift/su_max 0.057
_refine_ls_shift/su_mean 0.014
_refine_ls_structure_factor_coef Fsqd
_refine_ls_weighting_details 'calc w=1/[\s^2^(Fo^2^)+(0.1000P)^2^+0.0000P] where P=(Fo^2^+2Fc^2^)/3'
_refine_ls_weighting_scheme calc
_refine_ls_wR_factor_gt 0.1324
_refine_ls_wR_factor_ref 0.1327
_reflns_number_gt 5014
_reflns_number_total 5039
_reflns_threshold_expression >2sigma(I)
_cod_data_source_file c1cc16209h.txt
_cod_data_source_block p212121a
_cod_original_cell_volume 2453.5(9)
_cod_original_sg_symbol_H-M P212121
_cod_database_code 7112522

loop_
_symmetry_equiv_pos_as_xyz
'x, y, z'
'-x+1/2, -y, z+1/2'
'-x, y+1/2, -z+1/2'
'x+1/2, -y+1/2, -z'

loop_
_atom_site_label
_atom_site_type_symbol
_atom_site_fract_x
_atom_site_fract_y
_atom_site_fract_z
_atom_site_U_iso_or_equiv
_atom_site_adp_type
_atom_site_occupancy
_atom_site_symmetry_multiplicity
_atom_site_calc_flag
_atom_site_refinement_flags
Zn1 Zn 0.84731(3) 0.32513(3) -0.011465(19) 0.01001(13) Uani 1 1 d .
Zn2 Zn 0.53438(3) 0.41947(3) -0.007170(19) 0.00957(13) Uani 1 1 d .
O1B O 0.8234(2) 0.4171(2) 0.07101(11) 0.0172(5) Uani 1 1 d .
O2B O 0.6091(2) 0.4462(2) 0.08297(11) 0.0201(5) Uani 1 1 d .
O3B O 0.9052(2) 0.5399(2) 0.40334(12) 0.0189(5) Uani 1 1 d .
O4B O 0.6944(2) 0.5838(2) 0.40903(12) 0.0219(5) Uani 1 1 d .
C1B C 0.7237(3) 0.4436(3) 0.10387(15) 0.0131(6) Uani 1 1 d .
C2B C 0.7439(3) 0.4758(3) 0.17451(16) 0.0146(6) Uani 1 1 d .
C3B C 0.8663(3) 0.4648(3) 0.20312(17) 0.0195(7) Uani 1 1 d .
H3BA H 0.9359 0.4393 0.1781 0.023 Uiso 1 1 calc R
C4B C 0.6405(3) 0.5173(3) 0.21160(17) 0.0172(6) Uani 1 1 d .
H4BA H 0.5600 0.5281 0.1920 0.021 Uiso 1 1 calc R
C5B C 0.8839(3) 0.4921(3) 0.26940(16) 0.0197(7) Uani 1 1 d .
H5BA H 0.9652 0.4854 0.2886 0.024 Uiso 1 1 calc R
C6B C 0.6576(3) 0.5424(3) 0.27736(17) 0.0171(6) Uani 1 1 d .
H6BA H 0.5881 0.5680 0.3024 0.020 Uiso 1 1 calc R
C7B C 0.7790(3) 0.5293(3) 0.30636(16) 0.0141(6) Uani 1 1 d .
C8B C 0.7948(3) 0.5541(3) 0.37917(15) 0.0119(6) Uani 1 1 d .
O1L O 0.6496(2) 0.26876(19) -0.00984(12) 0.0136(4) Uani 1 1 d .
O2L O 0.5313(2) 0.1197(2) 0.02414(13) 0.0190(5) Uani 1 1 d .
O3L O 0.8707(2) 0.16134(17) 0.00579(12) 0.0120(4) Uani 1 1 d .
C1L C 0.6375(3) 0.1688(3) 0.01257(14) 0.0111(6) Uani 1 1 d .
C2L C 0.7600(3) 0.1049(3) 0.03165(17) 0.0159(6) Uani 1 1 d .
H2LA H 0.7559 0.0277 0.0128 0.019 Uiso 1 1 calc R
C3L C 0.7664(3) 0.0942(3) 0.10628(18) 0.0238(7) Uani 1 1 d .
H3LA H 0.8433 0.0533 0.1184 0.036 Uiso 1 1 calc R
H3LB H 0.6918 0.0533 0.1218 0.036 Uiso 1 1 calc R
H3LC H 0.7681 0.1692 0.1256 0.036 Uiso 1 1 calc R
O1D O 0.4555(2) 0.58719(19) -0.00177(12) 0.0201(5) Uani 1 1 d .
N1D N 0.4403(3) 0.7655(2) 0.04140(17) 0.0267(7) Uani 1 1 d .
C1D C 0.4846(3) 0.6611(3) 0.03948(17) 0.0195(6) Uani 1 1 d .
H1DA H 0.5433 0.6400 0.0720 0.023 Uiso 1 1 calc R
C2D C 0.4802(5) 0.8470(4) 0.0935(2) 0.0407(10) Uani 1 1 d .
H2DA H 0.5453 0.8122 0.1206 0.061 Uiso 1 1 calc R
H2DB H 0.4066 0.8666 0.1200 0.061 Uiso 1 1 calc R
H2DC H 0.5146 0.9151 0.0736 0.061 Uiso 1 1 calc R
C3D C 0.3409(4) 0.8036(4) -0.0053(3) 0.0421(11) Uani 1 1 d .
H3DA H 0.3239 0.7437 -0.0364 0.063 Uiso 1 1 calc R
H3DB H 0.3709 0.8706 -0.0281 0.063 Uiso 1 1 calc R
H3DC H 0.2628 0.8216 0.0182 0.063 Uiso 1 1 calc R
O1R O 0.8906(4) 0.1796(3) -0.17282(18) 0.0493(9) Uani 1 1 d .
H1RA H 0.9441 0.1436 -0.1513 0.074 Uiso 1 1 calc R
C1R C 0.7742(4) -0.0011(3) -0.1882(2) 0.0290(8) Uani 1 1 d .
C2R C 0.7909(4) -0.1075(4) -0.2176(2) 0.0318(8) Uani 1 1 d .
H2RA H 0.8424 -0.1142 -0.2549 0.038 Uiso 1 1 calc R
C3R C 0.7315(5) -0.2027(4) -0.1919(3) 0.0466(12) Uani 1 1 d .
H3RA H 0.7438 -0.2739 -0.2115 0.056 Uiso 1 1 calc R
C4R C 0.6529(5) -0.1929(5) -0.1366(3) 0.0491(13) Uani 1 1 d .
H4RA H 0.6099 -0.2568 -0.1203 0.059 Uiso 1 1 calc R
C5R C 0.6390(5) -0.0878(5) -0.1061(3) 0.0508(12) Uani 1 1 d .
H5RA H 0.5891 -0.0813 -0.0683 0.061 Uiso 1 1 calc R
C6R C 0.6997(5) 0.0078(4) -0.1320(2) 0.0390(10) Uani 1 1 d .
H6RA H 0.6902 0.0786 -0.1115 0.047 Uiso 1 1 calc R
C7R C 0.8321(5) 0.1051(4) -0.2203(2) 0.0346(9) Uani 1 1 d .
H7RA H 0.8982 0.0811 -0.2520 0.042 Uiso 1 1 calc R
C8R C 0.7321(5) 0.1748(4) -0.2555(3) 0.0401(10) Uani 1 1 d .
H8RA H 0.7727 0.2400 -0.2756 0.060 Uiso 1 1 calc R
H8RB H 0.6679 0.2003 -0.2248 0.060 Uiso 1 1 calc R
H8RC H 0.6917 0.1288 -0.2888 0.060 Uiso 1 1 calc R

loop_
_atom_site_aniso_label
_atom_site_aniso_U_11
_atom_site_aniso_U_22
_atom_site_aniso_U_33
_atom_site_aniso_U_23
_atom_site_aniso_U_13
_atom_site_aniso_U_12
Zn1 0.0034(2) 0.0152(2) 0.0115(2) 0.00049(12) 0.00061(12) -0.00024(11)
Zn2 0.00348(19) 0.0154(2) 0.00979(19) -0.00015(12) -0.00011(11) -0.00058(11)
O1B 0.0135(11) 0.0256(11) 0.0125(10) -0.0060(9) 0.0019(8) -0.0044(10)
O2B 0.0180(12) 0.0273(12) 0.0150(11) -0.0067(9) -0.0053(10) 0.0090(10)
O3B 0.0164(11) 0.0248(11) 0.0155(12) -0.0057(9) -0.0073(9) 0.0033(10)
O4B 0.0095(10) 0.0394(13) 0.0169(12) -0.0088(11) 0.0056(9) -0.0059(10)
C1B 0.0133(14) 0.0154(13) 0.0107(14) -0.0015(10) -0.0020(12) 0.0029(11)
C2B 0.0133(14) 0.0187(13) 0.0118(15) -0.0020(11) -0.0015(12) 0.0013(12)
C3B 0.0100(14) 0.0325(16) 0.0160(15) -0.0060(13) 0.0008(12) 0.0034(12)
C4B 0.0088(12) 0.0310(17) 0.0119(14) -0.0012(13) -0.0040(12) -0.0030(13)
C5B 0.0077(13) 0.0326(17) 0.0189(17) -0.0036(13) 0.0001(12) 0.0054(14)
C6B 0.0061(13) 0.0294(16) 0.0157(16) -0.0058(12) 0.0008(12) 0.0027(12)
C7B 0.0107(14) 0.0205(13) 0.0112(15) -0.0024(11) 0.0008(11) -0.0006(12)
C8B 0.0100(13) 0.0163(13) 0.0095(14) -0.0019(10) 0.0030(11) -0.0066(11)
O1L 0.0035(9) 0.0185(10) 0.0189(11) 0.0007(9) 0.0011(9) -0.0016(8)
O2L 0.0046(11) 0.0201(10) 0.0323(14) 0.0046(10) -0.0005(10) -0.0004(8)
O3L 0.0048(10) 0.0124(9) 0.0188(11) 0.0011(8) 0.0040(9) -0.0021(8)
C1L 0.0019(13) 0.0217(14) 0.0097(14) 0.0030(11) 0.0008(9) -0.0014(10)
C2L 0.0052(14) 0.0212(13) 0.0213(16) 0.0063(12) 0.0051(12) -0.0050(11)
C3L 0.0087(15) 0.0389(19) 0.0239(17) 0.0123(15) 0.0024(12) 0.0005(14)
O1D 0.0170(12) 0.0142(11) 0.0292(14) -0.0004(9) -0.0029(10) 0.0024(8)
N1D 0.0258(16) 0.0170(13) 0.0373(17) -0.0010(12) 0.0010(14) 0.0011(12)
C1D 0.0174(16) 0.0158(13) 0.0253(17) 0.0026(12) 0.0009(13) 0.0053(13)
C2D 0.050(3) 0.0243(18) 0.048(3) -0.0068(17) 0.002(2) -0.0038(19)
C3D 0.031(2) 0.0322(18) 0.064(3) 0.012(2) 0.000(2) 0.0144(17)
O1R 0.058(2) 0.0366(16) 0.054(2) -0.0062(14) -0.0246(18) -0.0101(16)
C1R 0.0278(18) 0.0304(18) 0.029(2) -0.0026(14) -0.0068(16) 0.0007(16)
C2R 0.030(2) 0.0350(17) 0.030(2) -0.0081(16) 0.0005(18) -0.0013(18)
C3R 0.054(3) 0.040(2) 0.046(3) 0.004(2) -0.008(3) -0.011(2)
C4R 0.038(3) 0.056(3) 0.052(3) 0.014(2) -0.008(2) -0.017(2)
C5R 0.032(2) 0.068(3) 0.053(3) 0.005(3) 0.007(2) -0.006(2)
C6R 0.036(2) 0.045(2) 0.036(3) -0.0009(18) 0.0001(18) 0.003(2)
C7R 0.034(2) 0.0378(19) 0.032(2) -0.0055(17) -0.0077(19) -0.0011(18)
C8R 0.039(2) 0.035(2) 0.047(3) 0.001(2) -0.014(2) 0.001(2)

loop_
_atom_type_symbol
_atom_type_description
_atom_type_scat_dispersion_real
_atom_type_scat_dispersion_imag
_atom_type_scat_source
C C 0.0033 0.0016 'International Tables Vol C Tables 4.2.6.8 and 6.1.1.4'
H H 0.0000 0.0000 'International Tables Vol C Tables 4.2.6.8 and 6.1.1.4'
N N 0.0061 0.0033 'International Tables Vol C Tables 4.2.6.8 and 6.1.1.4'
O O 0.0106 0.0060 'International Tables Vol C Tables 4.2.6.8 and 6.1.1.4'
Zn Zn 0.2839 1.4301 'International Tables Vol C Tables 4.2.6.8 and 6.1.1.4'

loop_
_geom_angle_atom_site_label_1
_geom_angle_atom_site_label_2
_geom_angle_atom_site_label_3
_geom_angle
_geom_angle_site_symmetry_1
_geom_angle_site_symmetry_3
O3L Zn1 O4B 134.12(11) . 2_664
O3L Zn1 O1B 112.80(10) . .
O4B Zn1 O1B 111.62(11) 2_664 .
O3L Zn1 O2L 102.55(9) . 4
O4B Zn1 O2L 85.96(10) 2_664 4
O1B Zn1 O2L 92.98(10) . 4
O3L Zn1 O1L 79.38(9) . .
O4B Zn1 O1L 88.29(9) 2_664 .
O1B Zn1 O1L 91.94(9) . .
O2L Zn1 O1L 173.51(10) 4 .
O3L Zn2 O3B 113.87(10) 4_455 2_664
O3L Zn2 O2B 113.39(10) 4_455 .
O3B Zn2 O2B 132.74(10) 2_664 .
O3L Zn2 O1L 94.95(9) 4_455 .
O3B Zn2 O1L 89.88(9) 2_664 .
O2B Zn2 O1L 86.36(10) . .
O3L Zn2 O1D 96.50(9) 4_455 .
O3B Zn2 O1D 87.02(9) 2_664 .
O2B Zn2 O1D 87.56(9) . .
O1L Zn2 O1D 168.43(9) . .
C1B O1B Zn1 132.2(2) . .
C1B O2B Zn2 131.7(2) . .
C8B O3B Zn2 128.0(2) . 2_665
C8B O4B Zn1 136.4(2) . 2_665
O1B C1B O2B 126.4(3) . .
O1B C1B C2B 117.0(3) . .
O2B C1B C2B 116.7(3) . .
C4B C2B C3B 120.0(3) . .
C4B C2B C1B 119.9(3) . .
C3B C2B C1B 120.1(3) . .
C5B C3B C2B 119.9(3) . .
C6B C4B C2B 119.9(3) . .
C3B C5B C7B 119.5(3) . .
C4B C6B C7B 120.2(3) . .
C5B C7B C6B 120.5(3) . .
C5B C7B C8B 120.3(3) . .
C6B C7B C8B 119.2(3) . .
O3B C8B O4B 126.9(3) . .
O3B C8B C7B 117.1(3) . .
O4B C8B C7B 116.0(3) . .
C1L O1L Zn2 134.62(19) . .
C1L O1L Zn1 112.60(19) . .
Zn2 O1L Zn1 106.25(10) . .
C1L O2L Zn1 130.5(2) . 4_455
C2L O3L Zn2 118.15(19) . 4
C2L O3L Zn1 114.80(19) . .
Zn2 O3L Zn1 125.87(11) 4 .
O1L C1L O2L 125.2(3) . .
O1L C1L C2L 117.7(3) . .
O2L C1L C2L 117.0(3) . .
O3L C2L C1L 110.4(2) . .
O3L C2L C3L 111.8(3) . .
C1L C2L C3L 109.3(3) . .
C1D O1D Zn2 125.7(2) . .
C1D N1D C3D 120.7(4) . .
C1D N1D C2D 121.6(4) . .
C3D N1D C2D 117.5(4) . .
O1D C1D N1D 125.9(3) . .
C6R C1R C2R 119.5(4) . .
C6R C1R C7R 120.8(4) . .
C2R C1R C7R 119.6(4) . .
C3R C2R C1R 120.3(4) . .
C4R C3R C2R 120.1(5) . .
C3R C4R C5R 119.8(5) . .
C4R C5R C6R 119.8(5) . .
C1R C6R C5R 120.4(5) . .
O1R C7R C1R 111.7(3) . .
O1R C7R C8R 106.5(4) . .
C1R C7R C8R 112.1(4) . .

loop_
_geom_bond_atom_site_label_1
_geom_bond_atom_site_label_2
_geom_bond_distance
_geom_bond_site_symmetry_2
Zn1 O3L 1.959(2) .
Zn1 O4B 1.982(2) 2_664
Zn1 O1B 2.007(2) .
Zn1 O2L 2.024(2) 4
Zn1 O1L 2.147(2) .
Zn2 O3L 1.937(2) 4_455
Zn2 O3B 1.982(2) 2_664
Zn2 O2B 2.014(2) .
Zn2 O1L 2.125(2) .
Zn2 O1D 2.123(2) .
O1B C1B 1.266(4) .
O2B C1B 1.259(4) .
O3B C8B 1.254(4) .
O3B Zn2 1.982(2) 2_665
O4B C8B 1.251(4) .
O4B Zn1 1.982(2) 2_665
C1B C2B 1.500(4) .
C2B C4B 1.395(5) .
C2B C3B 1.398(4) .
C3B C5B 1.397(5) .
C4B C6B 1.381(5) .
C5B C7B 1.389(4) .
C6B C7B 1.394(4) .
C7B C8B 1.518(4) .
O1L C1L 1.259(4) .
O2L C1L 1.260(4) .
O2L Zn1 2.024(2) 4_455
O3L C2L 1.422(4) .
O3L Zn2 1.937(2) 4
C1L C2L 1.520(4) .
C2L C3L 1.525(5) .
O1D C1D 1.240(4) .
N1D C1D 1.303(4) .
N1D C3D 1.468(6) .
N1D C2D 1.482(5) .
O1R C7R 1.433(5) .
C1R C6R 1.382(7) .
C1R C2R 1.389(6) .
C1R C7R 1.524(6) .
C2R C3R 1.373(6) .
C3R C4R 1.392(8) .
C4R C5R 1.382(9) .
C5R C6R 1.385(7) .
C7R C8R 1.497(6) .
